data_2022111
loop_
_publ_author_name
'Bocian, Aleksandra'
'Gorczy\'nski, Adam'
'Marcinkowski, Dawid'
'Dutkiewicz, Grzegorz'
'Patroniak, Violetta'
'Kubicki, Maciej'

_publ_section_title
;
 Bases, solvates and salts: new benzimidazole- and pyridine-scaffolded
 ligands
;
_journal_coeditor_code EF3005
_journal_issue 4
_journal_name_full 'Acta Crystallographica Section C'
_journal_page_first 367
_journal_page_last 374
_journal_paper_doi 10.1107/S2053229620004131
_journal_volume 76
_journal_year 2020
_chemical_formula_iupac 'C10 H13 N5 2+, 2C F3 O3 S -'
_chemical_formula_moiety 'C10 H13 N5 2+, 2(C F3 O3 S -)'
_chemical_formula_sum 'C12 H13 F6 N5 O6 S2'
_chemical_formula_weight 501.39
_chemical_name_systematic
'2-{(2<i>E</i>)-1-Methyl-2-[(1<i>H</i>-imidazol-3-ium-2-yl)methylidene]hydrazinyl}pyridinium bis(trifluoromethanesulfonate)'
_space_group_crystal_system monoclinic
_space_group_IT_number 14
_space_group_name_Hall '-P 2ybc'
_space_group_name_H-M_alt 'P 1 21/c 1'
_atom_sites_solution_hydrogens geom
_audit_creation_method SHELXL-2014/7
_cell_angle_alpha 90
_cell_angle_beta 102.259(4)
_cell_angle_gamma 90
_cell_formula_units_Z 4
_cell_length_a 12.2524(5)
_cell_length_b 14.0242(5)
_cell_length_c 11.4488(5)
_cell_measurement_reflns_used 4019
_cell_measurement_temperature 295(2)
_cell_measurement_theta_max 27.8260
_cell_measurement_theta_min 3.0920
_cell_volume 1922.39(14)
_computing_cell_refinement
;
CrysAlis PRO (Rigaku OD, 2015)
;
_computing_data_collection
;
CrysAlis PRO (Rigaku OD, 2015)
;
_computing_data_reduction
;
CrysAlis PRO (Rigaku OD, 2015)
;
_computing_molecular_graphics
;
Mercury (Macrae <i>et al.</i>,  2020)
;
_computing_structure_refinement
;
SHELXL2014 (Sheldrick, 2015b)
;
_computing_structure_solution
;
SHELXT (Sheldrick, 2015a)
;
_diffrn_ambient_temperature 295(2)
_diffrn_detector 'CCD plate'
_diffrn_detector_area_resol_mean 16.1544
_diffrn_measured_fraction_theta_full 0.999
_diffrn_measured_fraction_theta_max 0.984
_diffrn_measurement_device 'four-circle diffractometer'
_diffrn_measurement_device_type 'Rigaku Xcalibur Eos'
_diffrn_measurement_method '\w scans'
_diffrn_radiation_monochromator graphite
_diffrn_radiation_probe x-ray
_diffrn_radiation_type 'Mo K\a'
_diffrn_radiation_wavelength 0.71073
_diffrn_reflns_av_R_equivalents 0.0252
_diffrn_reflns_av_unetI/netI 0.0222
_diffrn_reflns_limit_h_max 15
_diffrn_reflns_limit_h_min -15
_diffrn_reflns_limit_k_max 17
_diffrn_reflns_limit_k_min -17
_diffrn_reflns_limit_l_max 14
_diffrn_reflns_limit_l_min -13
_diffrn_reflns_number 19010
_diffrn_reflns_theta_full 25.000
_diffrn_reflns_theta_max 26.500
_diffrn_reflns_theta_min 3.104
_diffrn_source 'fine-focus sealed X-ray tube'
_exptl_absorpt_coefficient_mu 0.377
_exptl_absorpt_correction_T_max 1.00000
_exptl_absorpt_correction_T_min 0.95476
_exptl_absorpt_correction_type multi-scan
_exptl_absorpt_process_details
;
(CrysAlis PRO; Rigaku OD, 2015)
;
_exptl_crystal_colour colourless
_exptl_crystal_density_diffrn 1.732
_exptl_crystal_description prism
_exptl_crystal_F_000 1016
_exptl_crystal_size_max 0.45
_exptl_crystal_size_mid 0.2
_exptl_crystal_size_min 0.15
_refine_diff_density_max 0.539
_refine_diff_density_min -0.320
_refine_ls_extinction_method none
_refine_ls_goodness_of_fit_ref 1.049
_refine_ls_hydrogen_treatment constr
_refine_ls_matrix_type full
_refine_ls_number_parameters 281
_refine_ls_number_reflns 3929
_refine_ls_number_restraints 0
_refine_ls_restrained_S_all 1.049
_refine_ls_R_factor_all 0.0692
_refine_ls_R_factor_gt 0.0489
_refine_ls_shift/su_max 0.003
_refine_ls_shift/su_mean 0.000
_refine_ls_structure_factor_coef Fsqd
_refine_ls_weighting_details 'w=1/[\s^2^(Fo^2^)+(0.0590P)^2^+1.1585P] where P=(Fo^2^+2Fc^2^)/3'
_refine_ls_weighting_scheme calc
_refine_ls_wR_factor_gt 0.1227
_refine_ls_wR_factor_ref 0.1319
_reflns_number_gt 2957
_reflns_number_total 3929
_reflns_threshold_expression 'I > 2\s(I)'
_cod_data_source_file ef3005sup1.cif
_cod_data_source_block 6
_cod_original_sg_symbol_H-M 'P 21/c'
_cod_database_code 2022111
_shelx_space_group_comment
;
The symmetry employed for this shelxl refinement is uniquely defined
by the following loop, which should always be used as a source of
symmetry information in preference to the above space-group names.
They are only intended as comments.
;

loop_
_space_group_symop_operation_xyz
'x, y, z'
'-x, y+1/2, -z+1/2'
'-x, -y, -z'
'x, -y-1/2, z-1/2'

loop_
_atom_site_type_symbol
_atom_site_label
_atom_site_fract_x
_atom_site_fract_y
_atom_site_fract_z
_atom_site_U_iso_or_equiv
_atom_site_adp_type
_atom_site_calc_flag
_atom_site_occupancy
_atom_site_disorder_assembly
_atom_site_disorder_group
N N1 0.20195(18) 0.84745(15) 0.5313(2) 0.0467(5) Uani d 1 . .
H H1 0.2374 0.8141 0.4884 0.056 Uiso calc 1 . .
C C2 0.2058(3) 0.9428(2) 0.5228(3) 0.0572(7) Uani d 1 . .
H H2 0.2451 0.9708 0.4705 0.069 Uiso calc 1 . .
C C3 0.1528(3) 0.9986(2) 0.5898(3) 0.0652(9) Uani d 1 . .
H H3 0.1548 1.0648 0.5848 0.078 Uiso calc 1 . .
C C4 0.0956(3) 0.9533(2) 0.6662(3) 0.0654(9) Uani d 1 . .
H H4 0.0589 0.9903 0.7133 0.078 Uiso calc 1 . .
C C5 0.0912(2) 0.8571(2) 0.6748(3) 0.0570(8) Uani d 1 . .
H H5 0.0527 0.8287 0.7274 0.068 Uiso calc 1 . .
C C6 0.1456(2) 0.80102(19) 0.6032(2) 0.0427(6) Uani d 1 . .
N N7 0.14560(17) 0.70476(16) 0.60157(18) 0.0426(5) Uani d 1 . .
C C7 0.0859(2) 0.6461(2) 0.6734(3) 0.0541(7) Uani d 1 . .
H H7A 0.0369 0.6029 0.6221 0.081 Uiso calc 1 . .
H H7B 0.0430 0.6865 0.7143 0.081 Uiso calc 1 . .
H H7C 0.1388 0.6104 0.7308 0.081 Uiso calc 1 . .
N N8 0.20882(17) 0.66511(14) 0.53060(18) 0.0388(5) Uani d 1 . .
C C9 0.2150(2) 0.57497(18) 0.5230(2) 0.0409(6) Uani d 1 . .
H H9 0.1736 0.5346 0.5613 0.049 Uiso calc 1 . .
C C10 0.2900(2) 0.53860(17) 0.4515(2) 0.0394(6) Uani d 1 . .
N N11 0.31405(19) 0.44784(14) 0.43736(19) 0.0462(5) Uani d 1 . .
H H11 0.2847 0.4002 0.4667 0.055 Uiso calc 1 . .
C C12 0.3925(2) 0.4414(2) 0.3690(3) 0.0524(7) Uani d 1 . .
H H12 0.4241 0.3858 0.3468 0.063 Uiso calc 1 . .
C C13 0.4152(2) 0.53037(19) 0.3401(2) 0.0498(7) Uani d 1 . .
H H13 0.4652 0.5485 0.2935 0.060 Uiso calc 1 . .
N N14 0.35088(17) 0.58989(15) 0.39217(18) 0.0439(5) Uani d 1 . .
H H14 0.3501 0.6511 0.3871 0.053 Uiso calc 1 . .
S S1A 0.11671(6) 0.32082(5) 0.61625(6) 0.0454(2) Uani d 1 . .
O O1A 0.1761(2) 0.31792(17) 0.5216(2) 0.0777(7) Uani d 1 . .
O O2A 0.05228(18) 0.23784(15) 0.62733(19) 0.0670(6) Uani d 1 . .
O O3A 0.06083(18) 0.40887(15) 0.6250(2) 0.0681(6) Uani d 1 . .
C C1A 0.2271(3) 0.3193(2) 0.7483(3) 0.0711(9) Uani d 1 . .
F F1A 0.2736(2) 0.23723(19) 0.7680(3) 0.1312(11) Uani d 1 . .
F F2A 0.3049(2) 0.3810(2) 0.7382(3) 0.1349(11) Uani d 1 . .
F F3A 0.1874(3) 0.3408(2) 0.8440(2) 0.1325(11) Uani d 1 . .
S S1B 0.41086(6) 0.83315(5) 0.31694(6) 0.0444(2) Uani d 1 . .
O O1B 0.4542(2) 0.77597(19) 0.2363(2) 0.0817(7) Uani d 1 . .
O O2B 0.3858(2) 0.92845(16) 0.2831(2) 0.0821(7) Uani d 1 . .
O O3B 0.32475(16) 0.78518(13) 0.36507(18) 0.0537(5) Uani d 1 . .
C C1B 0.5234(3) 0.8416(2) 0.4480(3) 0.0631(8) Uani d 1 . .
F F1B 0.55674(19) 0.75603(17) 0.4874(2) 0.1023(8) Uani d 1 . .
F F2B 0.4907(2) 0.88692(19) 0.53512(18) 0.1051(8) Uani d 1 . .
F F3B 0.60951(18) 0.88743(18) 0.4238(2) 0.1053(8) Uani d 1 . .

loop_
_atom_site_aniso_label
_atom_site_aniso_U_11
_atom_site_aniso_U_22
_atom_site_aniso_U_33
_atom_site_aniso_U_12
_atom_site_aniso_U_13
_atom_site_aniso_U_23
N1 0.0469(13) 0.0412(12) 0.0577(14) -0.0014(10) 0.0237(11) -0.0083(10)
C2 0.0582(18) 0.0447(16) 0.074(2) -0.0041(13) 0.0257(16) -0.0035(14)
C3 0.064(2) 0.0416(16) 0.091(2) 0.0023(14) 0.0184(18) -0.0130(15)
C4 0.0594(19) 0.064(2) 0.077(2) 0.0102(16) 0.0255(17) -0.0204(16)
C5 0.0541(17) 0.0612(18) 0.0621(18) 0.0056(14) 0.0271(15) -0.0126(14)
C6 0.0345(13) 0.0506(15) 0.0449(14) 0.0008(11) 0.0125(11) -0.0075(12)
N7 0.0426(12) 0.0463(12) 0.0441(12) 0.0007(9) 0.0210(10) -0.0039(9)
C7 0.0563(17) 0.0630(18) 0.0518(16) -0.0054(14) 0.0313(14) 0.0004(13)
N8 0.0362(11) 0.0449(12) 0.0387(11) 0.0000(9) 0.0154(9) -0.0039(9)
C9 0.0415(14) 0.0416(14) 0.0432(14) -0.0021(11) 0.0172(11) -0.0005(11)
C10 0.0413(14) 0.0387(13) 0.0405(13) -0.0027(11) 0.0137(11) -0.0015(10)
N11 0.0558(14) 0.0352(11) 0.0537(13) -0.0022(10) 0.0251(11) -0.0010(9)
C12 0.0614(18) 0.0453(15) 0.0576(17) 0.0012(13) 0.0289(15) -0.0090(13)
C13 0.0535(16) 0.0494(15) 0.0550(16) -0.0022(13) 0.0306(14) -0.0075(13)
N14 0.0474(13) 0.0360(11) 0.0538(13) -0.0038(9) 0.0232(11) -0.0011(9)
S1A 0.0458(4) 0.0469(4) 0.0472(4) -0.0047(3) 0.0180(3) 0.0049(3)
O1A 0.0914(17) 0.0844(17) 0.0724(15) -0.0188(13) 0.0511(14) -0.0056(12)
O2A 0.0694(14) 0.0625(13) 0.0738(14) -0.0238(11) 0.0252(12) -0.0023(11)
O3A 0.0669(14) 0.0585(13) 0.0839(15) 0.0152(11) 0.0269(12) 0.0176(11)
C1A 0.068(2) 0.062(2) 0.076(2) -0.0011(18) 0.0008(19) 0.0078(17)
F1A 0.1041(19) 0.0985(18) 0.171(3) 0.0359(15) -0.0165(18) 0.0425(18)
F2A 0.0938(18) 0.127(2) 0.158(3) -0.0570(17) -0.0312(17) 0.0225(18)
F3A 0.155(3) 0.174(3) 0.0566(14) 0.018(2) -0.0034(15) -0.0068(15)
S1B 0.0468(4) 0.0423(4) 0.0480(4) -0.0053(3) 0.0189(3) 0.0062(3)
O1B 0.0789(16) 0.1037(19) 0.0753(15) -0.0141(14) 0.0452(13) -0.0260(14)
O2B 0.0851(17) 0.0536(13) 0.0972(17) -0.0062(12) -0.0037(14) 0.0283(12)
O3B 0.0482(11) 0.0496(11) 0.0710(12) -0.0050(9) 0.0298(10) -0.0009(9)
C1B 0.061(2) 0.064(2) 0.063(2) -0.0101(16) 0.0091(16) 0.0114(16)
F1B 0.0874(16) 0.0928(16) 0.1144(17) 0.0106(12) -0.0063(13) 0.0467(13)
F2B 0.128(2) 0.121(2) 0.0613(13) -0.0191(16) 0.0084(13) -0.0195(13)
F3B 0.0652(13) 0.128(2) 0.1133(17) -0.0455(13) -0.0020(12) 0.0242(15)

loop_
_atom_type_symbol
_atom_type_description
_atom_type_scat_dispersion_real
_atom_type_scat_dispersion_imag
_atom_type_scat_source
C C 0.0033 0.0016 'International Tables Vol C Tables 4.2.6.8 and 6.1.1.4'
H H 0.0000 0.0000 'International Tables Vol C Tables 4.2.6.8 and 6.1.1.4'
F F 0.0171 0.0103 'International Tables Vol C Tables 4.2.6.8 and 6.1.1.4'
N N 0.0061 0.0033 'International Tables Vol C Tables 4.2.6.8 and 6.1.1.4'
O O 0.0106 0.0060 'International Tables Vol C Tables 4.2.6.8 and 6.1.1.4'
S S 0.1246 0.1234 'International Tables Vol C Tables 4.2.6.8 and 6.1.1.4'

loop_
_geom_angle_atom_site_label_1
_geom_angle_atom_site_label_2
_geom_angle_atom_site_label_3
_geom_angle_site_symmetry_1
_geom_angle_site_symmetry_3
_geom_angle
_geom_angle_publ_flag
C2 N1 C6 . . 123.7(2) ?
C2 N1 H1 . . 118.1 ?
C6 N1 H1 . . 118.1 ?
N1 C2 C3 . . 120.4(3) ?
N1 C2 H2 . . 119.8 ?
C3 C2 H2 . . 119.8 ?
C2 C3 C4 . . 117.4(3) ?
C2 C3 H3 . . 121.3 ?
C4 C3 H3 . . 121.3 ?
C5 C4 C3 . . 122.4(3) ?
C5 C4 H4 . . 118.8 ?
C3 C4 H4 . . 118.8 ?
C4 C5 C6 . . 119.0(3) ?
C4 C5 H5 . . 120.5 ?
C6 C5 H5 . . 120.5 ?
N1 C6 N7 . . 118.2(2) ?
N1 C6 C5 . . 117.0(3) ?
N7 C6 C5 . . 124.8(2) ?
C6 N7 N8 . . 114.8(2) ?
C6 N7 C7 . . 123.6(2) ?
N8 N7 C7 . . 121.6(2) ?
N7 C7 H7A . . 109.5 ?
N7 C7 H7B . . 109.5 ?
H7A C7 H7B . . 109.5 ?
N7 C7 H7C . . 109.5 ?
H7A C7 H7C . . 109.5 ?
H7B C7 H7C . . 109.5 ?
C9 N8 N7 . . 119.9(2) ?
N8 C9 C10 . . 116.3(2) ?
N8 C9 H9 . . 121.8 ?
C10 C9 H9 . . 121.8 ?
N14 C10 N11 . . 107.2(2) ?
N14 C10 C9 . . 126.4(2) ?
N11 C10 C9 . . 126.3(2) ?
C10 N11 C12 . . 109.6(2) ?
C10 N11 H11 . . 125.2 ?
C12 N11 H11 . . 125.2 ?
C13 C12 N11 . . 106.8(2) ?
C13 C12 H12 . . 126.6 ?
N11 C12 H12 . . 126.6 ?
C12 C13 N14 . . 107.0(2) ?
C12 C13 H13 . . 126.5 ?
N14 C13 H13 . . 126.5 ?
C10 N14 C13 . . 109.4(2) ?
C10 N14 H14 . . 125.3 ?
C13 N14 H14 . . 125.3 ?
O3A S1A O2A . . 114.65(14) ?
O3A S1A O1A . . 114.07(14) ?
O2A S1A O1A . . 115.14(13) ?
O3A S1A C1A . . 103.71(16) ?
O2A S1A C1A . . 104.28(15) ?
O1A S1A C1A . . 102.93(18) ?
F1A C1A F2A . . 107.6(3) ?
F1A C1A F3A . . 106.6(3) ?
F2A C1A F3A . . 109.0(3) ?
F1A C1A S1A . . 112.6(3) ?
F2A C1A S1A . . 110.4(3) ?
F3A C1A S1A . . 110.5(3) ?
O2B S1B O1B . . 116.78(17) ?
O2B S1B O3B . . 114.22(14) ?
O1B S1B O3B . . 112.95(13) ?
O2B S1B C1B . . 104.40(15) ?
O1B S1B C1B . . 104.66(16) ?
O3B S1B C1B . . 101.65(13) ?
F3B C1B F2B . . 108.1(3) ?
F3B C1B F1B . . 108.3(3) ?
F2B C1B F1B . . 107.6(3) ?
F3B C1B S1B . . 111.1(2) ?
F2B C1B S1B . . 111.0(2) ?
F1B C1B S1B . . 110.5(2) ?

loop_
_geom_bond_atom_site_label_1
_geom_bond_atom_site_label_2
_geom_bond_site_symmetry_2
_geom_bond_distance
_geom_bond_publ_flag
N1 C2 . 1.343(3) ?
N1 C6 . 1.349(3) ?
N1 H1 . 0.8600 ?
C2 C3 . 1.354(4) ?
C2 H2 . 0.9300 ?
C3 C4 . 1.386(4) ?
C3 H3 . 0.9300 ?
C4 C5 . 1.354(4) ?
C4 H4 . 0.9300 ?
C5 C6 . 1.403(3) ?
C5 H5 . 0.9300 ?
C6 N7 . 1.350(3) ?
N7 N8 . 1.355(3) ?
N7 C7 . 1.464(3) ?
C7 H7A . 0.9600 ?
C7 H7B . 0.9600 ?
C7 H7C . 0.9600 ?
N8 C9 . 1.270(3) ?
C9 C10 . 1.448(3) ?
C9 H9 . 0.9300 ?
C10 N14 . 1.323(3) ?
C10 N11 . 1.324(3) ?
N11 C12 . 1.365(3) ?
N11 H11 . 0.8600 ?
C12 C13 . 1.335(4) ?
C12 H12 . 0.9300 ?
C13 N14 . 1.368(3) ?
C13 H13 . 0.9300 ?
N14 H14 . 0.8600 ?
S1A O3A . 1.426(2) ?
S1A O2A . 1.427(2) ?
S1A O1A . 1.428(2) ?
S1A C1A . 1.802(4) ?
C1A F1A . 1.283(4) ?
C1A F2A . 1.311(4) ?
C1A F3A . 1.324(4) ?
S1B O2B . 1.407(2) ?
S1B O1B . 1.410(2) ?
S1B O3B . 1.4548(18) ?
S1B C1B . 1.813(3) ?
C1B F3B . 1.315(4) ?
C1B F2B . 1.315(4) ?
C1B F1B . 1.316(4) ?

loop_
_geom_torsion_atom_site_label_1
_geom_torsion_atom_site_label_2
_geom_torsion_atom_site_label_3
_geom_torsion_atom_site_label_4
_geom_torsion_site_symmetry_1
_geom_torsion_site_symmetry_2
_geom_torsion_site_symmetry_3
_geom_torsion_site_symmetry_4
_geom_torsion
_geom_torsion_publ_flag
C6 N1 C2 C3 . . . . 1.1(5) ?
N1 C2 C3 C4 . . . . 0.0(5) ?
C2 C3 C4 C5 . . . . -0.2(5) ?
C3 C4 C5 C6 . . . . -0.6(5) ?
C2 N1 C6 N7 . . . . 178.3(3) ?
C2 N1 C6 C5 . . . . -1.9(4) ?
C4 C5 C6 N1 . . . . 1.6(4) ?
C4 C5 C6 N7 . . . . -178.6(3) ?
N1 C6 N7 N8 . . . . 3.4(3) ?
C5 C6 N7 N8 . . . . -176.4(2) ?
N1 C6 N7 C7 . . . . -178.7(2) ?
C5 C6 N7 C7 . . . . 1.5(4) ?
C6 N7 N8 C9 . . . . 179.7(2) ?
C7 N7 N8 C9 . . . . 1.8(4) ?
N7 N8 C9 C10 . . . . -176.1(2) ?
N8 C9 C10 N14 . . . . -1.2(4) ?
N8 C9 C10 N11 . . . . 175.8(2) ?
N14 C10 N11 C12 . . . . 0.7(3) ?
C9 C10 N11 C12 . . . . -176.8(3) ?
C10 N11 C12 C13 . . . . -0.8(3) ?
N11 C12 C13 N14 . . . . 0.5(3) ?
N11 C10 N14 C13 . . . . -0.4(3) ?
C9 C10 N14 C13 . . . . 177.1(3) ?
C12 C13 N14 C10 . . . . -0.1(3) ?
O3A S1A C1A F1A . . . . 167.5(3) ?
O2A S1A C1A F1A . . . . 47.1(3) ?
O1A S1A C1A F1A . . . . -73.4(3) ?
O3A S1A C1A F2A . . . . -72.2(3) ?
O2A S1A C1A F2A . . . . 167.5(3) ?
O1A S1A C1A F2A . . . . 46.9(3) ?
O3A S1A C1A F3A . . . . 48.4(3) ?
O2A S1A C1A F3A . . . . -71.9(3) ?
O1A S1A C1A F3A . . . . 167.5(3) ?
O2B S1B C1B F3B . . . . -58.3(3) ?
O1B S1B C1B F3B . . . . 64.9(3) ?
O3B S1B C1B F3B . . . . -177.4(2) ?
O2B S1B C1B F2B . . . . 62.1(3) ?
O1B S1B C1B F2B . . . . -174.7(2) ?
O3B S1B C1B F2B . . . . -57.0(2) ?
O2B S1B C1B F1B . . . . -178.6(2) ?
O1B S1B C1B F1B . . . . -55.3(3) ?
O3B S1B C1B F1B . . . . 62.4(3) ?

_cod_database_fobs_code 2022111
